data_1569041
loop_
_publ_author_name
'Zaguzin, Alexander S.'
'Sukhikh, Taisiya'
'Sokolov, Maxim N.'
'Fedin, Vladimir P.'
'Adonin, Sergey A.'

_publ_section_title
;
 Zn(II) Three-Dimensional Metal-Organic Frameworks Based on
 2,5-Diiodoterephthalate and N,N Linkers: Structures and Features of
 Sorption Behavior
;
_journal_issue 5
_journal_name_full Inorganics
_journal_page_first 192
_journal_paper_doi 10.3390/inorganics11050192
_journal_volume 11
_journal_year 2023
_chemical_absolute_configuration ad
_chemical_formula_moiety '0.13(C160 H96 I16 N16 O32 Zn8), C3 H7 N O'
_chemical_formula_sum 'C23 H19 I2 N3 O5 Zn'
_chemical_formula_weight 736.58
_space_group_crystal_system orthorhombic
_space_group_IT_number 43
_space_group_name_Hall 'F 2 -2d'
_space_group_name_H-M_alt 'F d d 2'
_atom_sites_solution_hydrogens geom
_atom_sites_solution_primary dual
_audit_creation_date 2022-11-03
_audit_creation_method
;
Olex2 1.2
(compiled 2018.05.29 svn.r3508 for OlexSys, GUI svn.r5506)
;
_cell_angle_alpha 90
_cell_angle_beta 90
_cell_angle_gamma 90
_cell_formula_units_Z 32
_cell_length_a 28.6666(11)
_cell_length_b 31.2803(15)
_cell_length_c 22.6871(11)
_cell_measurement_reflns_used 9986
_cell_measurement_temperature 150(2)
_cell_measurement_theta_max 28.22
_cell_measurement_theta_min 2.22
_cell_volume 20343.5(16)
_computing_cell_refinement 'Bruker SAINT'
_computing_data_collection 'Bruker APEX3'
_computing_data_reduction 'Bruker SAINT'
_computing_molecular_graphics 'Olex2 (Dolomanov et al., 2009)'
_computing_publication_material 'Olex2 (Dolomanov et al., 2009)'
_computing_structure_refinement 'ShelXL (Sheldrick, 2015)'
_computing_structure_solution 'ShelXT (Sheldrick, 2015)'
_diffrn_ambient_temperature 150(2)
_diffrn_detector PIXEL
_diffrn_detector_area_resol_mean 7.41
_diffrn_detector_type 'Bruker PHOTON III area detector'
_diffrn_measured_fraction_theta_full 1.000
_diffrn_measured_fraction_theta_max 1.000
_diffrn_measurement_device 'three-circle diffractometer'
_diffrn_measurement_device_type 'Bruker APEX-II CCD'
_diffrn_measurement_method '\f and \w scans'
_diffrn_radiation_monochromator 'Incoatec HELIOS multilayer mirrors'
_diffrn_radiation_type MoK\a
_diffrn_radiation_wavelength 0.71073
_diffrn_reflns_av_R_equivalents 0.0606
_diffrn_reflns_av_unetI/netI 0.0486
_diffrn_reflns_Laue_measured_fraction_full 1.000
_diffrn_reflns_Laue_measured_fraction_max 1.000
_diffrn_reflns_limit_h_max 34
_diffrn_reflns_limit_h_min -34
_diffrn_reflns_limit_k_max 38
_diffrn_reflns_limit_k_min -38
_diffrn_reflns_limit_l_max 27
_diffrn_reflns_limit_l_min -27
_diffrn_reflns_number 48728
_diffrn_reflns_point_group_measured_fraction_full 1.000
_diffrn_reflns_point_group_measured_fraction_max 1.000
_diffrn_reflns_theta_full 25.500
_diffrn_reflns_theta_max 25.682
_diffrn_reflns_theta_min 1.927
_diffrn_source 'Incoatec IuS3.0 microfocus X-ray tube'
_exptl_absorpt_coefficient_mu 3.432
_exptl_absorpt_correction_T_max 0.7434
_exptl_absorpt_correction_T_min 0.6911
_exptl_absorpt_correction_type multi-scan
_exptl_absorpt_process_details
'SADABS-2016/2 (Bruker,2016/2) was used for absorption correction. wR2(int) was 0.0954 before and 0.0625 after correction. The Ratio of minimum to maximum transmission is 0.9296. The \l/2 correction factor is Not present.'
_exptl_crystal_colour 'light yellow'
_exptl_crystal_colour_modifier light
_exptl_crystal_colour_primary yellow
_exptl_crystal_density_diffrn 1.924
_exptl_crystal_description block
_exptl_crystal_F_000 11328
_exptl_crystal_size_max 0.06
_exptl_crystal_size_mid 0.04
_exptl_crystal_size_min 0.04
_refine_diff_density_max 1.669
_refine_diff_density_min -0.972
_refine_diff_density_rms 0.130
_refine_ls_abs_structure_details
;
 Refined as an inversion twin.
;
_refine_ls_abs_structure_Flack 0.45(3)
_refine_ls_extinction_method none
_refine_ls_goodness_of_fit_ref 1.048
_refine_ls_hydrogen_treatment constr
_refine_ls_matrix_type full
_refine_ls_number_parameters 604
_refine_ls_number_reflns 9651
_refine_ls_number_restraints 56
_refine_ls_restrained_S_all 1.053
_refine_ls_R_factor_all 0.0543
_refine_ls_R_factor_gt 0.0449
_refine_ls_shift/su_max 0.001
_refine_ls_shift/su_mean 0.000
_refine_ls_structure_factor_coef Fsqd
_refine_ls_weighting_details 'w=1/[\s^2^(Fo^2^)+(0.0363P)^2^+338.5284P] where P=(Fo^2^+2Fc^2^)/3'
_refine_ls_weighting_scheme calc
_refine_ls_wR_factor_gt 0.0951
_refine_ls_wR_factor_ref 0.0999
_reflns_Friedel_coverage 0.948
_reflns_Friedel_fraction_full 1.000
_reflns_Friedel_fraction_max 1.000
_reflns_number_gt 8420
_reflns_number_total 9651
_reflns_threshold_expression 'I > 2\s(I)'
_cod_data_source_file ZA87new_a.cif
_cod_data_source_block za87new_a
_cod_database_code 1569041
_shelx_shelxl_version_number 2017/1
_shelx_space_group_comment
;
The symmetry employed for this shelxl refinement is uniquely defined
by the following loop, which should always be used as a source of
symmetry information in preference to the above space-group names.
They are only intended as comments.
;
_shelx_estimated_absorpt_t_max 0.875
_shelx_estimated_absorpt_t_min 0.821
_olex2_refinement_description
;
1. Twinned data refinement
 Scales: 0.55(3)
 0.45(3)
2. Fixed Uiso
 At 1.2 times of:
  All C(H) groups
 At 1.5 times of:
  All C(H,H,H) groups
3. Restrained distances
 N6-C45 = N6-C46
 1.45 with sigma of 0.02
 C45-C46
 2.3 with sigma of 0.04
 N7-C48 \\sim N7-C49
 with sigma of 0.02
 C46-C44 \\sim C44-C45
 with sigma of 0.02
4. Restrained planarity
 O11, N7, C47, C48, C49
 with sigma of 0.1
5. Uiso/Uaniso restraints and constraints
Uanis(C41) \\sim Ueq, Uanis(C43) \\sim Ueq: with sigma of 0.01 and sigma for
terminal atoms of 0.02
Uiso(C48) = Uiso(C47) = Uiso(O11) = Uiso(N7) = Uiso(C49)
6. Rigid body (RIGU) restrains
 N4, C32, C36, C38, C41, C43
 with sigma for 1-2 distances of 0.004 and sigma for 1-3 distances of 0.004
7. Others
 Sof(C47)=Sof(H47)=Sof(O11)=Sof(N7)=Sof(C48)=Sof(H48A)=Sof(H48B)=Sof(H48C)=
 Sof(C49)=Sof(H49A)=Sof(H49B)=Sof(H49C)=1-FVAR(1)
 Sof(O10)=Sof(N6)=Sof(C44)=Sof(H44)=Sof(C45)=Sof(H45A)=Sof(H45B)=Sof(H45C)=
 Sof(C46)=Sof(H46A)=Sof(H46B)=Sof(H46C)=FVAR(1)
8.a Free rotating group:
 C47(O11,N7,C48,C49)
8.b Aromatic/amide H refined with riding coordinates:
 C4(H4), C6(H6), C15(H15), C18(H18), C20(H20), C21(H21), C24(H24), C26(H26),
 C27(H27), C28(H28), C29(H29), C31(H31), C3(H3), C14(H14), C25(H25), C30(H30),
 C34(H34), C35(H35), C36(H36), C37(H37), C38(H38), C40(H40), C41(H41), C43(H43),
  C17(H17), C44(H44), C47(H47)
8.c Idealised Me refined with riding coordinates:
 C45(H45A,H45B,H45C), C46(H46A,H46B,H46C), C48(H48A,H48B,H48C), C49(H49A,H49B,
 H49C)
8.d Idealised Me refined as rotating group:
 C39(H39A,H39B,H39C), C42(H42A,H42B,H42C)
;
_olex2_submission_special_instructions 'No special instructions were received'

loop_
_space_group_symop_operation_xyz
'x, y, z'
'-x, -y, z'
'x+1/4, -y+1/4, z+1/4'
'-x+1/4, y+1/4, z+1/4'
'x, y+1/2, z+1/2'
'-x, -y+1/2, z+1/2'
'x+1/4, -y+3/4, z+3/4'
'-x+1/4, y+3/4, z+3/4'
'x+1/2, y, z+1/2'
'-x+1/2, -y, z+1/2'
'x+3/4, -y+1/4, z+3/4'
'-x+3/4, y+1/4, z+3/4'
'x+1/2, y+1/2, z'
'-x+1/2, -y+1/2, z'
'x+3/4, -y+3/4, z+1/4'
'-x+3/4, y+3/4, z+1/4'

loop_
_atom_site_label
_atom_site_type_symbol
_atom_site_fract_x
_atom_site_fract_y
_atom_site_fract_z
_atom_site_U_iso_or_equiv
_atom_site_adp_type
_atom_site_occupancy
_atom_site_site_symmetry_order
_atom_site_calc_flag
_atom_site_refinement_flags_posn
_atom_site_refinement_flags_adp
_atom_site_refinement_flags_occupancy
_atom_site_disorder_assembly
_atom_site_disorder_group
I1 I 0.70496(3) 0.18985(4) 0.66387(5) 0.0564(3) Uani 1 1 d . . . . .
I2 I 0.54251(3) 0.29719(3) 0.83890(4) 0.0338(2) Uani 1 1 d . . . . .
Zn1 Zn 0.71051(4) 0.36724(4) 0.87958(6) 0.0187(3) Uani 1 1 d . . . . .
O1 O 0.6463(3) 0.3209(3) 0.8743(4) 0.032(2) Uani 1 1 d . . . . .
O2 O 0.6971(3) 0.3318(3) 0.8042(4) 0.038(2) Uani 1 1 d . . . . .
O3 O 0.5578(3) 0.1532(3) 0.7017(4) 0.038(2) Uani 1 1 d . . . . .
O4 O 0.5972(3) 0.1735(3) 0.6236(4) 0.035(2) Uani 1 1 d . . . . .
N1 N 0.7642(3) 0.4025(3) 0.8407(5) 0.028(2) Uani 1 1 d . . . . .
N2 N 0.9988(3) 0.5740(3) 0.6767(5) 0.022(2) Uani 1 1 d . . . . .
C4 C 0.6703(4) 0.2562(4) 0.7490(5) 0.025(3) Uani 1 1 d . . . . .
H4 H 0.702195 0.264220 0.747921 0.030 Uiso 1 1 calc R . . . .
C5 C 0.6559(4) 0.2230(4) 0.7129(5) 0.025(3) Uani 1 1 d . . . . .
C6 C 0.5780(4) 0.2336(4) 0.7514(5) 0.024(3) Uani 1 1 d . . . . .
H6 H 0.546016 0.225834 0.752997 0.029 Uiso 1 1 calc R . . . .
C7 C 0.5941(4) 0.2668(4) 0.7869(5) 0.025(3) Uani 1 1 d . . . . .
C8 C 0.6076(4) 0.2117(3) 0.7140(5) 0.022(3) Uani 1 1 d . . . . .
C11 C 0.5870(4) 0.1761(4) 0.6772(6) 0.027(3) Uani 1 1 d . . . . .
C12 C 0.6617(4) 0.3137(4) 0.8246(6) 0.028(3) Uani 1 1 d . . . . .
C15 C 0.9704(4) 0.5470(4) 0.6500(5) 0.023(3) Uani 1 1 d . . . . .
H15 H 0.971404 0.545734 0.608149 0.028 Uiso 1 1 calc R . . . .
C16 C 0.6407(4) 0.2783(4) 0.7865(5) 0.024(3) Uani 1 1 d . . . . .
C18 C 0.9394(4) 0.5206(4) 0.6789(6) 0.030(3) Uani 1 1 d . . . . .
H18 H 0.919936 0.501369 0.657818 0.036 Uiso 1 1 calc R . . . .
C20 C 0.7922(4) 0.4282(5) 0.8717(6) 0.040(4) Uani 1 1 d . . . . .
H20 H 0.786776 0.431162 0.912835 0.048 Uiso 1 1 calc R . . . .
C21 C 0.9986(4) 0.5747(4) 0.7355(5) 0.030(3) Uani 1 1 d . . . . .
H21 H 1.020252 0.592617 0.755402 0.036 Uiso 1 1 calc R . . . .
C22 C 0.8383(5) 0.4467(4) 0.7867(6) 0.036(3) Uani 1 1 d . . . . .
C23 C 0.9377(4) 0.5231(4) 0.7415(6) 0.031(3) Uani 1 1 d . . . . .
C24 C 0.9687(4) 0.5508(4) 0.7677(5) 0.032(3) Uani 1 1 d . . . . .
H24 H 0.968990 0.553320 0.809436 0.038 Uiso 1 1 calc R . . . .
C26 C 0.8288(5) 0.4507(5) 0.8467(7) 0.051(4) Uani 1 1 d . . . . .
H26 H 0.847474 0.468854 0.870459 0.061 Uiso 1 1 calc R . . . .
C27 C 0.7740(6) 0.3980(6) 0.7845(6) 0.057(5) Uani 1 1 d . . . . .
H27 H 0.754859 0.379197 0.762212 0.068 Uiso 1 1 calc R . . . .
C28 C 0.8750(5) 0.4685(4) 0.7548(7) 0.039(3) Uani 1 1 d . . . . .
H28 H 0.879656 0.460793 0.714716 0.046 Uiso 1 1 calc R . . . .
C29 C 0.9031(4) 0.4987(4) 0.7772(6) 0.032(3) Uani 1 1 d . . . . .
H29 H 0.900692 0.504985 0.818022 0.038 Uiso 1 1 calc R . . . .
C31 C 0.8099(6) 0.4185(6) 0.7551(7) 0.060(5) Uani 1 1 d . . . . .
H31 H 0.815122 0.413454 0.714298 0.072 Uiso 1 1 calc R . . . .
I3 I 0.45407(3) 0.55583(3) 0.44084(4) 0.0311(2) Uani 1 1 d . . . . .
I4 I 0.29206(3) 0.42188(3) 0.57544(4) 0.0360(2) Uani 1 1 d . . . . .
Zn2 Zn 0.46274(4) 0.36167(5) 0.62781(7) 0.0251(3) Uani 1 1 d . . . . .
O5 O 0.4397(3) 0.4017(3) 0.5678(4) 0.0277(19) Uani 1 1 d . . . . .
O6 O 0.3983(3) 0.4247(3) 0.6431(4) 0.041(2) Uani 1 1 d . . . . .
O7 O 0.3526(3) 0.5595(3) 0.3810(5) 0.039(2) Uani 1 1 d . . . . .
O8 O 0.3014(3) 0.5772(3) 0.4499(4) 0.034(2) Uani 1 1 d . . . . .
N3 N 0.5169(4) 0.3963(4) 0.6646(5) 0.038(3) Uani 1 1 d . . . . .
N4 N 0.7497(3) 0.5704(3) 0.8244(5) 0.034(2) Uani 1 1 d . U . . .
C1 C 0.3564(4) 0.5245(4) 0.4749(5) 0.020(2) Uani 1 1 d . . . . .
C2 C 0.4042(4) 0.5180(4) 0.4828(5) 0.019(2) Uani 1 1 d . . . . .
C3 C 0.4193(4) 0.4863(4) 0.5207(5) 0.023(3) Uani 1 1 d . . . . .
H3 H 0.451947 0.482339 0.525886 0.027 Uiso 1 1 calc R . . . .
C9 C 0.3887(4) 0.4598(3) 0.5518(5) 0.016(2) Uani 1 1 d . . . . .
C10 C 0.4097(4) 0.4259(4) 0.5918(5) 0.022(3) Uani 1 1 d . . . . .
C13 C 0.3365(4) 0.5564(4) 0.4321(6) 0.024(3) Uani 1 1 d . . . . .
C14 C 0.3256(4) 0.4974(4) 0.5054(6) 0.025(3) Uani 1 1 d . . . . .
H14 H 0.292967 0.501221 0.500643 0.029 Uiso 1 1 calc R . . . .
C19 C 0.3414(4) 0.4654(4) 0.5421(5) 0.024(3) Uani 1 1 d . . . . .
C25 C 0.5346(5) 0.3850(5) 0.7162(7) 0.043(4) Uani 1 1 d . . . . .
H25 H 0.521162 0.361216 0.735997 0.052 Uiso 1 1 calc R . . . .
C30 C 0.5712(5) 0.4055(5) 0.7425(7) 0.049(4) Uani 1 1 d . . . . .
H30 H 0.582141 0.395717 0.779705 0.059 Uiso 1 1 calc R . . . .
C32 C 0.6878(6) 0.5209(6) 0.7591(7) 0.054(4) Uani 1 1 d . U . . .
C33 C 0.5924(5) 0.4399(6) 0.7164(7) 0.050(4) Uani 1 1 d . . . . .
C34 C 0.6308(5) 0.4628(5) 0.7448(7) 0.052(4) Uani 1 1 d . . . . .
H34 H 0.642169 0.450850 0.780538 0.063 Uiso 1 1 calc R . . . .
C35 C 0.5735(7) 0.4516(7) 0.6599(7) 0.084(8) Uani 1 1 d . . . . .
H35 H 0.586536 0.474913 0.638623 0.100 Uiso 1 1 calc R . . . .
C36 C 0.7031(6) 0.5084(5) 0.8110(9) 0.073(6) Uani 1 1 d . U . . .
H36 H 0.692697 0.481979 0.826888 0.087 Uiso 1 1 calc R . . . .
C37 C 0.5369(7) 0.4293(6) 0.6368(9) 0.085(8) Uani 1 1 d . . . . .
H37 H 0.525092 0.437575 0.599428 0.102 Uiso 1 1 calc R . . . .
C38 C 0.7342(7) 0.5333(5) 0.8429(9) 0.079(7) Uani 1 1 d . U . . .
H38 H 0.744837 0.522896 0.879912 0.094 Uiso 1 1 calc R . . . .
C40 C 0.6509(6) 0.4974(6) 0.7269(7) 0.063(5) Uani 1 1 d . . . . .
H40 H 0.641243 0.508765 0.689971 0.076 Uiso 1 1 calc R . . . .
C41 C 0.7321(7) 0.5852(7) 0.7745(8) 0.079(6) Uani 1 1 d . U . . .
H41 H 0.742661 0.612043 0.760086 0.094 Uiso 1 1 calc R . . . .
C43 C 0.6988(7) 0.5629(7) 0.7423(10) 0.085(6) Uani 1 1 d . U . . .
H43 H 0.683801 0.575754 0.709448 0.102 Uiso 1 1 calc R . . . .
O9 O 0.2238(3) 0.3523(3) 0.6211(5) 0.049(3) Uani 1 1 d . . . . .
N5 N 0.1586(4) 0.3830(4) 0.6583(6) 0.043(3) Uani 1 1 d . . . . .
C17 C 0.1924(4) 0.3553(4) 0.6578(7) 0.038(3) Uani 1 1 d . . . . .
H17 H 0.192997 0.335243 0.689169 0.046 Uiso 1 1 calc R . . . .
C39 C 0.1263(5) 0.3870(6) 0.7053(7) 0.070(6) Uani 1 1 d . . . . .
H39A H 0.132399 0.413642 0.726769 0.104 Uiso 1 1 calc GR . . . .
H39B H 0.129584 0.362694 0.732126 0.104 Uiso 1 1 calc GR . . . .
H39C H 0.094504 0.387645 0.689376 0.104 Uiso 1 1 calc GR . . . .
C42 C 0.1529(7) 0.4107(8) 0.6067(9) 0.101(9) Uani 1 1 d . . . . .
H42A H 0.175410 0.402511 0.576249 0.152 Uiso 1 1 calc GR . . . .
H42B H 0.158218 0.440522 0.618167 0.152 Uiso 1 1 calc GR . . . .
H42C H 0.121141 0.407659 0.591189 0.152 Uiso 1 1 calc GR . . . .
O10 O 0.7207(5) 0.3987(6) 0.6466(8) 0.076(7) Uani 0.75(2) 1 d . . P A 1
N6 N 0.6631(8) 0.3598(7) 0.6170(10) 0.074(7) Uiso 0.75(2) 1 d D . P A 1
C44 C 0.6890(12) 0.3759(10) 0.6598(15) 0.101(11) Uiso 0.75(2) 1 d D . P A 1
H44 H 0.682513 0.369570 0.699895 0.121 Uiso 0.75(2) 1 calc R . P A 1
C45 C 0.6299(12) 0.3296(12) 0.6359(17) 0.133(14) Uiso 0.75(2) 1 d D . P A 1
H45A H 0.642112 0.314051 0.670080 0.200 Uiso 0.75(2) 1 calc R . P A 1
H45B H 0.623462 0.309425 0.603900 0.200 Uiso 0.75(2) 1 calc R . P A 1
H45C H 0.601011 0.344338 0.646955 0.200 Uiso 0.75(2) 1 calc R . P A 1
C46 C 0.667(2) 0.3758(17) 0.5618(14) 0.22(3) Uiso 0.75(2) 1 d D . P A 1
H46A H 0.682989 0.403697 0.563519 0.328 Uiso 0.75(2) 1 calc R . P A 1
H46B H 0.636396 0.379247 0.544200 0.328 Uiso 0.75(2) 1 calc R . P A 1
H46C H 0.685952 0.356172 0.537672 0.328 Uiso 0.75(2) 1 calc R . P A 1
C47 C 0.6669(17) 0.3247(17) 0.631(2) 0.105(17) Uiso 0.25(2) 1 d . . P A 2
H47 H 0.690232 0.325659 0.660181 0.127 Uiso 0.25(2) 1 calc R . P A 2
O11 O 0.642(2) 0.2926(17) 0.629(3) 0.105(17) Uiso 0.25(2) 1 d G . P A 2
N7 N 0.6634(18) 0.3591(16) 0.594(2) 0.105(17) Uiso 0.25(2) 1 d DG . P A 2
C48 C 0.694(3) 0.396(2) 0.600(4) 0.105(17) Uiso 0.25(2) 1 d DG . P A 2
H48A H 0.692829 0.406439 0.640342 0.158 Uiso 0.25(2) 1 calc R . P A 2
H48B H 0.683834 0.418383 0.572700 0.158 Uiso 0.25(2) 1 calc R . P A 2
H48C H 0.726050 0.387379 0.590111 0.158 Uiso 0.25(2) 1 calc R . P A 2
C49 C 0.629(3) 0.360(2) 0.547(3) 0.105(17) Uiso 0.25(2) 1 d DG . P A 2
H49A H 0.630480 0.333663 0.524174 0.158 Uiso 0.25(2) 1 calc R . P A 2
H49B H 0.634292 0.384671 0.521614 0.158 Uiso 0.25(2) 1 calc R . P A 2
H49C H 0.597410 0.362469 0.564821 0.158 Uiso 0.25(2) 1 calc R . P A 2

loop_
_atom_site_aniso_label
_atom_site_aniso_U_11
_atom_site_aniso_U_22
_atom_site_aniso_U_33
_atom_site_aniso_U_23
_atom_site_aniso_U_13
_atom_site_aniso_U_12
I1 0.0297(5) 0.0744(8) 0.0652(7) -0.0313(6) 0.0048(4) -0.0001(5)
I2 0.0322(4) 0.0307(4) 0.0386(5) -0.0075(4) -0.0018(4) 0.0007(4)
Zn1 0.0187(6) 0.0183(6) 0.0192(6) -0.0007(5) -0.0015(6) -0.0019(5)
O1 0.032(5) 0.033(5) 0.030(5) 0.000(4) -0.009(4) -0.002(4)
O2 0.048(5) 0.039(6) 0.027(5) 0.014(4) -0.005(4) -0.029(5)
O3 0.041(5) 0.024(5) 0.048(6) -0.002(4) -0.005(4) -0.019(4)
O4 0.048(5) 0.024(5) 0.033(5) -0.002(4) -0.001(4) -0.011(4)
N1 0.032(5) 0.025(6) 0.028(6) 0.002(5) 0.001(5) -0.018(4)
N2 0.019(4) 0.022(5) 0.026(5) -0.006(4) 0.000(4) 0.002(4)
C4 0.022(6) 0.025(7) 0.028(7) 0.006(6) -0.008(5) -0.006(5)
C5 0.037(7) 0.018(6) 0.020(6) 0.001(5) 0.010(5) 0.001(5)
C6 0.028(7) 0.015(6) 0.029(7) 0.004(5) 0.001(5) -0.007(5)
C7 0.032(7) 0.019(6) 0.023(6) 0.003(5) -0.006(5) -0.003(5)
C8 0.030(6) 0.009(6) 0.025(6) 0.005(5) -0.002(5) -0.004(5)
C11 0.030(6) 0.021(6) 0.030(7) 0.009(6) -0.009(6) 0.003(5)
C12 0.029(6) 0.020(6) 0.036(8) 0.008(6) -0.012(6) -0.004(5)
C15 0.030(6) 0.015(6) 0.025(6) -0.003(5) -0.005(5) -0.002(5)
C16 0.027(6) 0.018(6) 0.027(7) 0.009(5) -0.014(5) -0.005(5)
C18 0.027(6) 0.024(6) 0.039(8) -0.005(6) -0.001(6) -0.006(5)
C20 0.043(8) 0.059(10) 0.018(7) -0.012(7) 0.004(6) -0.024(7)
C21 0.031(7) 0.035(8) 0.024(7) -0.007(6) -0.002(5) -0.006(5)
C22 0.051(8) 0.031(8) 0.027(7) -0.003(6) 0.004(6) -0.018(6)
C23 0.027(6) 0.026(7) 0.041(8) -0.002(6) -0.002(6) -0.006(5)
C24 0.041(7) 0.041(8) 0.013(6) -0.003(6) 0.000(5) -0.022(6)
C26 0.041(8) 0.058(10) 0.053(10) -0.017(8) 0.010(7) -0.028(7)
C27 0.068(10) 0.080(12) 0.023(8) 0.005(8) -0.007(7) -0.060(10)
C28 0.044(8) 0.036(8) 0.036(8) 0.004(6) 0.004(6) -0.015(6)
C29 0.039(7) 0.032(7) 0.024(7) 0.002(6) 0.002(6) -0.014(6)
C31 0.082(12) 0.074(12) 0.024(8) 0.007(8) 0.004(8) -0.054(10)
I3 0.0247(4) 0.0383(5) 0.0301(4) 0.0094(4) -0.0015(3) -0.0077(3)
I4 0.0265(4) 0.0318(5) 0.0499(6) 0.0133(4) 0.0054(4) -0.0013(4)
Zn2 0.0216(6) 0.0271(7) 0.0265(7) 0.0080(6) -0.0023(6) 0.0007(6)
O5 0.022(4) 0.034(5) 0.027(5) 0.009(4) 0.003(4) 0.007(4)
O6 0.054(6) 0.043(6) 0.026(5) 0.012(4) 0.005(4) 0.010(5)
O7 0.033(5) 0.040(6) 0.043(6) 0.013(5) 0.000(4) 0.003(4)
O8 0.035(5) 0.028(5) 0.037(5) 0.008(4) -0.002(4) 0.016(4)
N3 0.046(6) 0.035(6) 0.032(6) 0.011(5) -0.012(5) -0.019(5)
N4 0.025(5) 0.032(6) 0.046(6) 0.006(5) -0.003(5) -0.007(4)
C1 0.026(6) 0.020(6) 0.015(6) -0.008(5) 0.006(5) -0.002(5)
C2 0.016(5) 0.020(6) 0.021(6) -0.010(5) 0.002(5) -0.004(4)
C3 0.021(6) 0.023(7) 0.024(6) -0.002(6) -0.001(5) 0.004(5)
C9 0.021(5) 0.012(5) 0.016(6) 0.002(5) 0.002(4) 0.003(4)
C10 0.021(6) 0.020(6) 0.026(7) 0.000(6) -0.008(5) -0.004(5)
C13 0.021(5) 0.018(6) 0.032(8) 0.004(6) -0.002(5) -0.004(5)
C14 0.014(6) 0.022(6) 0.038(8) 0.005(6) -0.003(5) 0.004(5)
C19 0.027(6) 0.022(7) 0.023(6) 0.001(5) -0.003(5) 0.005(5)
C25 0.046(8) 0.035(8) 0.049(9) 0.014(7) -0.024(7) -0.019(6)
C30 0.045(8) 0.060(11) 0.041(9) 0.023(8) -0.025(7) -0.018(8)
C32 0.055(9) 0.060(9) 0.047(9) 0.002(7) -0.019(7) -0.028(8)
C33 0.038(8) 0.065(11) 0.048(10) 0.013(8) -0.022(7) -0.018(8)
C34 0.057(10) 0.049(10) 0.051(10) 0.013(8) -0.030(8) -0.022(8)
C35 0.109(15) 0.103(15) 0.039(10) 0.034(10) -0.030(10) -0.087(13)
C36 0.096(14) 0.034(9) 0.089(12) 0.021(8) -0.061(11) -0.029(8)
C37 0.106(15) 0.077(13) 0.072(13) 0.050(11) -0.063(12) -0.070(12)
C38 0.105(14) 0.048(9) 0.082(13) 0.033(9) -0.070(11) -0.043(9)
C40 0.082(12) 0.066(12) 0.043(10) 0.000(9) -0.020(9) -0.048(10)
C41 0.094(10) 0.084(10) 0.057(8) 0.033(8) -0.022(8) -0.046(8)
C43 0.097(11) 0.083(10) 0.075(10) 0.027(8) -0.027(8) -0.046(9)
O9 0.034(5) 0.064(8) 0.048(6) 0.012(6) 0.016(5) 0.014(5)
N5 0.027(6) 0.044(7) 0.057(8) 0.031(6) 0.011(5) 0.016(5)
C17 0.027(6) 0.036(8) 0.053(9) 0.030(7) 0.006(6) 0.006(6)
C39 0.052(9) 0.109(15) 0.048(10) 0.054(10) 0.029(8) 0.046(10)
C42 0.071(13) 0.13(2) 0.099(16) 0.082(16) 0.050(12) 0.047(13)
O10 0.046(9) 0.093(14) 0.088(14) 0.038(10) -0.006(8) -0.033(9)

loop_
_atom_type_symbol
_atom_type_description
_atom_type_scat_dispersion_real
_atom_type_scat_dispersion_imag
_atom_type_scat_source
C C 0.0033 0.0016 'International Tables Vol C Tables 4.2.6.8 and 6.1.1.4'
H H 0.0000 0.0000 'International Tables Vol C Tables 4.2.6.8 and 6.1.1.4'
I I -0.4742 1.8119 'International Tables Vol C Tables 4.2.6.8 and 6.1.1.4'
N N 0.0061 0.0033 'International Tables Vol C Tables 4.2.6.8 and 6.1.1.4'
O O 0.0106 0.0060 'International Tables Vol C Tables 4.2.6.8 and 6.1.1.4'
Zn Zn 0.2839 1.4301 'International Tables Vol C Tables 4.2.6.8 and 6.1.1.4'

loop_
_geom_angle_atom_site_label_1
_geom_angle_atom_site_label_2
_geom_angle_atom_site_label_3
_geom_angle
_geom_angle_site_symmetry_1
_geom_angle_site_symmetry_3
_geom_angle_publ_flag
O1 Zn1 O4 84.8(3) . 4_655 ?
O1 Zn1 C11 92.8(3) . 4_655 ?
O2 Zn1 O1 58.8(3) . . ?
O2 Zn1 O4 102.5(4) . 4_655 ?
O2 Zn1 N1 94.0(4) . . ?
O2 Zn1 N2 100.4(4) . 16_645 ?
O2 Zn1 C11 129.9(4) . 4_655 ?
O3 Zn1 O1 100.3(4) 4_655 . ?
O3 Zn1 O2 154.5(4) 4_655 . ?
O3 Zn1 O4 58.1(3) 4_655 4_655 ?
O3 Zn1 N1 103.7(4) 4_655 . ?
O3 Zn1 N2 95.1(4) 4_655 16_645 ?
O3 Zn1 C11 28.9(4) 4_655 4_655 ?
O4 Zn1 C11 29.2(4) 4_655 4_655 ?
N1 Zn1 O1 151.9(4) . . ?
N1 Zn1 O4 95.5(4) . 4_655 ?
N1 Zn1 C11 101.1(4) . 4_655 ?
N2 Zn1 O1 93.7(3) 16_645 . ?
N2 Zn1 O4 152.2(4) 16_645 4_655 ?
N2 Zn1 N1 98.5(4) 16_645 . ?
N2 Zn1 C11 123.7(4) 16_645 4_655 ?
C12 O1 Zn1 83.0(7) . . ?
C12 O2 Zn1 94.9(8) . . ?
C11 O3 Zn1 97.6(8) . 8_644 ?
C11 O4 Zn1 80.5(7) . 8_644 ?
C20 N1 Zn1 122.5(9) . . ?
C27 N1 Zn1 120.8(8) . . ?
C27 N1 C20 116.5(11) . . ?
C15 N2 Zn1 121.7(9) . 12_654 ?
C15 N2 C21 117.8(11) . . ?
C21 N2 Zn1 120.4(8) . 12_654 ?
C5 C4 H4 118.1 . . ?
C5 C4 C16 123.8(11) . . ?
C16 C4 H4 118.1 . . ?
C4 C5 I1 119.3(9) . . ?
C4 C5 C8 117.6(11) . . ?
C8 C5 I1 123.0(9) . . ?
C7 C6 H6 119.3 . . ?
C8 C6 H6 119.3 . . ?
C8 C6 C7 121.5(11) . . ?
C6 C7 I2 115.2(9) . . ?
C16 C7 I2 124.0(9) . . ?
C16 C7 C6 120.7(11) . . ?
C5 C8 C11 123.4(11) . . ?
C6 C8 C5 118.8(11) . . ?
C6 C8 C11 117.8(11) . . ?
O3 C11 Zn1 53.4(6) . 8_644 ?
O3 C11 O4 123.7(12) . . ?
O3 C11 C8 116.3(12) . . ?
O4 C11 Zn1 70.3(7) . 8_644 ?
O4 C11 C8 119.7(11) . . ?
C8 C11 Zn1 168.8(9) . 8_644 ?
O1 C12 O2 123.2(12) . . ?
O1 C12 C16 120.6(11) . . ?
O2 C12 C16 115.9(12) . . ?
N2 C15 H15 117.9 . . ?
N2 C15 C18 124.2(12) . . ?
C18 C15 H15 117.9 . . ?
C4 C16 C12 118.0(11) . . ?
C7 C16 C4 117.5(11) . . ?
C7 C16 C12 124.5(12) . . ?
C15 C18 H18 121.2 . . ?
C15 C18 C23 117.7(11) . . ?
C23 C18 H18 121.2 . . ?
N1 C20 H20 118.5 . . ?
N1 C20 C26 122.9(12) . . ?
C26 C20 H20 118.5 . . ?
N2 C21 H21 118.8 . . ?
N2 C21 C24 122.3(11) . . ?
C24 C21 H21 118.8 . . ?
C26 C22 C28 126.0(13) . . ?
C26 C22 C31 116.3(13) . . ?
C31 C22 C28 117.7(13) . . ?
C18 C23 C29 122.5(11) . . ?
C24 C23 C18 116.3(11) . . ?
C24 C23 C29 121.2(12) . . ?
C21 C24 C23 121.6(12) . . ?
C21 C24 H24 119.2 . . ?
C23 C24 H24 119.2 . . ?
C20 C26 C22 120.3(13) . . ?
C20 C26 H26 119.9 . . ?
C22 C26 H26 119.9 . . ?
N1 C27 H27 117.3 . . ?
N1 C27 C31 125.4(13) . . ?
C31 C27 H27 117.3 . . ?
C22 C28 H28 117.3 . . ?
C29 C28 C22 125.4(14) . . ?
C29 C28 H28 117.3 . . ?
C23 C29 H29 118.2 . . ?
C28 C29 C23 123.7(12) . . ?
C28 C29 H29 118.2 . . ?
C22 C31 H31 120.7 . . ?
C27 C31 C22 118.5(14) . . ?
C27 C31 H31 120.7 . . ?
O5 Zn2 O7 100.7(3) . 16_545 ?
O5 Zn2 O8 147.4(3) . 16_545 ?
O5 Zn2 N3 101.4(4) . . ?
O5 Zn2 N4 99.6(4) . 8_644 ?
O5 Zn2 C13 125.5(4) . 16_545 ?
O7 Zn2 C13 28.8(3) 16_545 16_545 ?
O8 Zn2 O7 58.0(3) 16_545 16_545 ?
O8 Zn2 N3 96.0(4) 16_545 . ?
O8 Zn2 N4 104.3(4) 16_545 8_644 ?
O8 Zn2 C13 29.2(4) 16_545 16_545 ?
N3 Zn2 O7 153.9(4) . 16_545 ?
N3 Zn2 N4 99.9(5) . 8_644 ?
N3 Zn2 C13 125.2(4) . 16_545 ?
N4 Zn2 O7 90.0(4) 8_644 16_545 ?
N4 Zn2 C13 98.5(4) 8_644 16_545 ?
C10 O5 Zn2 108.1(8) . . ?
C13 O7 Zn2 78.4(7) . 12_554 ?
C13 O8 Zn2 100.2(8) . 12_554 ?
C25 N3 Zn2 120.3(9) . . ?
C25 N3 C37 117.2(12) . . ?
C37 N3 Zn2 122.4(10) . . ?
C38 N4 Zn2 122.7(11) . 4_655 ?
C38 N4 C41 117.0(14) . . ?
C41 N4 Zn2 118.8(11) . 4_655 ?
C2 C1 C13 123.4(10) . . ?
C2 C1 C14 117.7(11) . . ?
C14 C1 C13 118.7(10) . . ?
C1 C2 I3 122.1(9) . . ?
C3 C2 I3 118.4(8) . . ?
C3 C2 C1 119.5(11) . . ?
C2 C3 H3 118.6 . . ?
C2 C3 C9 122.7(10) . . ?
C9 C3 H3 118.6 . . ?
C3 C9 C10 117.7(10) . . ?
C19 C9 C3 117.4(10) . . ?
C19 C9 C10 124.8(10) . . ?
O5 C10 C9 115.3(10) . . ?
O6 C10 O5 125.3(12) . . ?
O6 C10 C9 119.4(11) . . ?
O7 C13 Zn2 72.8(7) . 12_554 ?
O7 C13 O8 123.4(11) . . ?
O7 C13 C1 120.6(10) . . ?
O8 C13 Zn2 50.6(6) . 12_554 ?
O8 C13 C1 115.8(11) . . ?
C1 C13 Zn2 166.3(8) . 12_554 ?
C1 C14 H14 119.1 . . ?
C19 C14 C1 121.9(11) . . ?
C19 C14 H14 119.1 . . ?
C9 C19 I4 121.4(9) . . ?
C14 C19 I4 117.7(8) . . ?
C14 C19 C9 120.6(11) . . ?
N3 C25 H25 118.1 . . ?
N3 C25 C30 123.7(13) . . ?
C30 C25 H25 118.1 . . ?
C25 C30 H30 119.4 . . ?
C25 C30 C33 121.3(14) . . ?
C33 C30 H30 119.4 . . ?
C36 C32 C40 122.3(16) . . ?
C36 C32 C43 116.5(15) . . ?
C43 C32 C40 119.2(16) . . ?
C30 C33 C34 121.7(14) . . ?
C30 C33 C35 114.7(13) . . ?
C35 C33 C34 123.5(15) . . ?
C33 C34 H34 116.3 . . ?
C40 C34 C33 127.3(15) . . ?
C40 C34 H34 116.3 . . ?
C33 C35 H35 120.0 . . ?
C37 C35 C33 120.0(15) . . ?
C37 C35 H35 120.0 . . ?
C32 C36 H36 119.5 . . ?
C32 C36 C38 121.0(16) . . ?
C38 C36 H36 119.5 . . ?
N3 C37 C35 123.0(15) . . ?
N3 C37 H37 118.5 . . ?
C35 C37 H37 118.5 . . ?
N4 C38 C36 123.1(15) . . ?
N4 C38 H38 118.4 . . ?
C36 C38 H38 118.4 . . ?
C32 C40 H40 117.4 . . ?
C34 C40 C32 125.3(16) . . ?
C34 C40 H40 117.4 . . ?
N4 C41 H41 118.8 . . ?
N4 C41 C43 122.4(17) . . ?
C43 C41 H41 118.8 . . ?
C32 C43 H43 120.6 . . ?
C41 C43 C32 118.7(18) . . ?
C41 C43 H43 120.6 . . ?
C17 N5 C39 123.8(12) . . ?
C17 N5 C42 118.0(13) . . ?
C39 N5 C42 118.2(12) . . ?
O9 C17 N5 127.2(13) . . ?
O9 C17 H17 116.4 . . ?
N5 C17 H17 116.4 . . ?
N5 C39 H39A 109.5 . . ?
N5 C39 H39B 109.5 . . ?
N5 C39 H39C 109.5 . . ?
H39A C39 H39B 109.5 . . ?
H39A C39 H39C 109.5 . . ?
H39B C39 H39C 109.5 . . ?
N5 C42 H42A 109.5 . . ?
N5 C42 H42B 109.5 . . ?
N5 C42 H42C 109.5 . . ?
H42A C42 H42B 109.5 . . ?
H42A C42 H42C 109.5 . . ?
H42B C42 H42C 109.5 . . ?
C44 N6 C45 114(2) . . ?
C44 N6 C46 119(2) . . ?
C46 N6 C45 126(3) . . ?
O10 C44 N6 118(3) . . ?
O10 C44 H44 120.9 . . ?
N6 C44 H44 120.9 . . ?
N6 C45 H45A 109.5 . . ?
N6 C45 H45B 109.5 . . ?
N6 C45 H45C 109.5 . . ?
H45A C45 H45B 109.5 . . ?
H45A C45 H45C 109.5 . . ?
H45B C45 H45C 109.5 . . ?
N6 C46 H46A 109.5 . . ?
N6 C46 H46B 109.5 . . ?
N6 C46 H46C 109.5 . . ?
H46A C46 H46B 109.5 . . ?
H46A C46 H46C 109.5 . . ?
H46B C46 H46C 109.5 . . ?
O11 C47 H47 117.2 . . ?
O11 C47 N7 125.7 . . ?
N7 C47 H47 117.2 . . ?
C47 N7 C48 121.7 . . ?
C47 N7 C49 120.6 . . ?
C48 N7 C49 117.7 . . ?
N7 C48 H48A 109.5 . . ?
N7 C48 H48B 109.5 . . ?
N7 C48 H48C 109.5 . . ?
H48A C48 H48B 109.5 . . ?
H48A C48 H48C 109.5 . . ?
H48B C48 H48C 109.5 . . ?
N7 C49 H49A 109.5 . . ?
N7 C49 H49B 109.5 . . ?
N7 C49 H49C 109.5 . . ?
H49A C49 H49B 109.5 . . ?
H49A C49 H49C 109.5 . . ?
H49B C49 H49C 109.5 . . ?

loop_
_geom_bond_atom_site_label_1
_geom_bond_atom_site_label_2
_geom_bond_distance
_geom_bond_site_symmetry_2
_geom_bond_publ_flag
I1 C5 2.072(12) . ?
I2 C7 2.118(13) . ?
Zn1 O1 2.347(9) . ?
Zn1 O2 2.075(10) . ?
Zn1 O3 2.053(9) 4_655 ?
Zn1 O4 2.418(8) 4_655 ?
Zn1 N1 2.088(9) . ?
Zn1 N2 2.081(9) 16_645 ?
Zn1 C11 2.533(12) 4_655 ?
O1 C12 1.231(16) . ?
O2 C12 1.251(15) . ?
O3 C11 1.236(14) . ?
O4 C11 1.253(15) . ?
N1 C20 1.337(16) . ?
N1 C27 1.313(17) . ?
N2 C15 1.320(14) . ?
N2 C21 1.334(16) . ?
C4 H4 0.9500 . ?
C4 C5 1.385(17) . ?
C4 C16 1.387(18) . ?
C5 C8 1.428(17) . ?
C6 H6 0.9500 . ?
C6 C7 1.391(16) . ?
C6 C8 1.381(17) . ?
C7 C16 1.384(16) . ?
C8 C11 1.510(16) . ?
C12 C16 1.528(17) . ?
C15 H15 0.9500 . ?
C15 C18 1.381(16) . ?
C18 H18 0.9500 . ?
C18 C23 1.423(19) . ?
C20 H20 0.9500 . ?
C20 C26 1.385(18) . ?
C21 H21 0.9500 . ?
C21 C24 1.353(17) . ?
C22 C26 1.39(2) . ?
C22 C28 1.449(18) . ?
C22 C31 1.40(2) . ?
C23 C24 1.377(17) . ?
C23 C29 1.490(17) . ?
C24 H24 0.9500 . ?
C26 H26 0.9500 . ?
C27 H27 0.9500 . ?
C27 C31 1.383(19) . ?
C28 H28 0.9500 . ?
C28 C29 1.340(18) . ?
C29 H29 0.9500 . ?
C31 H31 0.9500 . ?
I3 C2 2.086(11) . ?
I4 C19 2.104(12) . ?
Zn2 O5 1.965(8) . ?
Zn2 O7 2.486(9) 16_545 ?
Zn2 O8 2.001(9) 16_545 ?
Zn2 N3 2.068(10) . ?
Zn2 N4 2.072(11) 8_644 ?
Zn2 C13 2.549(12) 16_545 ?
O5 C10 1.269(14) . ?
O6 C10 1.208(15) . ?
O7 C13 1.252(15) . ?
O8 C13 1.265(14) . ?
N3 C25 1.325(17) . ?
N3 C37 1.338(18) . ?
N4 C38 1.314(19) . ?
N4 C41 1.32(2) . ?
C1 C2 1.395(15) . ?
C1 C13 1.506(16) . ?
C1 C14 1.407(16) . ?
C2 C3 1.383(17) . ?
C3 H3 0.9500 . ?
C3 C9 1.399(16) . ?
C9 C10 1.521(16) . ?
C9 C19 1.382(16) . ?
C14 H14 0.9500 . ?
C14 C19 1.378(16) . ?
C25 H25 0.9500 . ?
C25 C30 1.367(18) . ?
C30 H30 0.9500 . ?
C30 C33 1.37(2) . ?
C32 C36 1.31(2) . ?
C32 C40 1.481(19) . ?
C32 C43 1.40(2) . ?
C33 C34 1.461(19) . ?
C33 C35 1.44(2) . ?
C34 H34 0.9500 . ?
C34 C40 1.29(2) . ?
C35 H35 0.9500 . ?
C35 C37 1.36(2) . ?
C36 H36 0.9500 . ?
C36 C38 1.39(2) . ?
C37 H37 0.9500 . ?
C38 H38 0.9500 . ?
C40 H40 0.9500 . ?
C41 H41 0.9500 . ?
C41 C43 1.39(2) . ?
C43 H43 0.9500 . ?
O9 C17 1.229(16) . ?
N5 C17 1.299(16) . ?
N5 C39 1.418(17) . ?
N5 C42 1.47(2) . ?
C17 H17 0.9500 . ?
C39 H39A 0.9800 . ?
C39 H39B 0.9800 . ?
C39 H39C 0.9800 . ?
C42 H42A 0.9800 . ?
C42 H42B 0.9800 . ?
C42 H42C 0.9800 . ?
O10 C44 1.19(3) . ?
N6 C44 1.32(4) . ?
N6 C45 1.41(2) . ?
N6 C46 1.35(2) . ?
C44 H44 0.9500 . ?
C45 H45A 0.9800 . ?
C45 H45B 0.9800 . ?
C45 H45C 0.9800 . ?
C46 H46A 0.9800 . ?
C46 H46B 0.9800 . ?
C46 H46C 0.9800 . ?
C47 H47 0.9500 . ?
C47 O11 1.2255 . ?
C47 N7 1.3636 . ?
N7 C48 1.4509 . ?
N7 C49 1.4549 . ?
C48 H48A 0.9800 . ?
C48 H48B 0.9800 . ?
C48 H48C 0.9800 . ?
C49 H49A 0.9800 . ?
C49 H49B 0.9800 . ?
C49 H49C 0.9800 . ?

loop_
_twin_individual_id
_twin_individual_mass_fraction_refined
1 0.55(3)
2 0.45(3)
